data_1531428
loop_
_publ_author_name
'Grytsiv, A.V.'
'Paul, C.'
'Berger, S.'
'Rogl, P.'
'Bauer, E.'
'Ni, B.'
'Saccone, A.'
'Abd-Elmeguid, M.M.'
'Kaczorowski, D.'
'Ferro, R.'

_publ_section_title
;
 Structure and physical properties of the thermoelectric skutterudites Euy
 Fe4-x Cox Sb12
;
_journal_name_full 'Physical Review, Serie 3. B - Condensed Matter (18,1978-)'
_journal_page_first 094411-1
_journal_page_last 094411-11
_journal_volume 66
_journal_year 2002
_chemical_formula_sum 'Co1.5 Eu0.63 Fe2.5 Sb12'
_chemical_name_systematic 'Eu0.63 Fe2.5 Co1.5 Sb12'
_space_group_IT_number 204
_symmetry_space_group_name_Hall '-I 2 2 3'
_symmetry_space_group_name_H-M 'I m -3'
_cell_angle_alpha 90
_cell_angle_beta 90
_cell_angle_gamma 90
_cell_formula_units_Z 2
_cell_length_a 9.1257
_cell_length_b 9.1257
_cell_length_c 9.1257
_cell_volume 759.974
_citation_journal_id_ASTM PRBMDO
_cod_data_source_file Grytsiv_PRBMDO_2002_1752.cif
_cod_data_source_block Co1.5Eu0.63Fe2.5Sb12
_cod_original_cell_volume 759.9737
_cod_database_code 1531428

loop_
_symmetry_equiv_pos_as_xyz
x,y,z
-x,-y,z
x,-y,-z
-x,y,-z
z,x,y
-z,-x,y
z,-x,-y
-z,x,-y
y,z,x
y,-z,-x
-y,z,-x
-y,-z,x
-x,-y,-z
x,y,-z
-x,y,z
x,-y,z
-z,-x,-y
z,x,-y
-z,x,y
z,-x,y
-y,-z,-x
-y,z,x
y,-z,x
y,z,-x
x+1/2,y+1/2,z+1/2
-x+1/2,-y+1/2,z+1/2
x+1/2,-y+1/2,-z+1/2
-x+1/2,y+1/2,-z+1/2
z+1/2,x+1/2,y+1/2
-z+1/2,-x+1/2,y+1/2
z+1/2,-x+1/2,-y+1/2
-z+1/2,x+1/2,-y+1/2
y+1/2,z+1/2,x+1/2
y+1/2,-z+1/2,-x+1/2
-y+1/2,z+1/2,-x+1/2
-y+1/2,-z+1/2,x+1/2
-x+1/2,-y+1/2,-z+1/2
x+1/2,y+1/2,-z+1/2
-x+1/2,y+1/2,z+1/2
x+1/2,-y+1/2,z+1/2
-z+1/2,-x+1/2,-y+1/2
z+1/2,x+1/2,-y+1/2
-z+1/2,x+1/2,y+1/2
z+1/2,-x+1/2,y+1/2
-y+1/2,-z+1/2,-x+1/2
-y+1/2,z+1/2,x+1/2
y+1/2,-z+1/2,x+1/2
y+1/2,z+1/2,-x+1/2

loop_
_atom_site_label
_atom_site_type_symbol
_atom_site_fract_x
_atom_site_fract_y
_atom_site_fract_z
_atom_site_occupancy
_atom_site_U_iso_or_equiv
Sb1 Sb-1 0 0.15918 0.33685 1 0.0
Fe1 Fe+2 0.25 0.25 0.25 0.625 0.0
Co1 Co+2 0.25 0.25 0.25 0.375 0.0
Eu1 Eu+2 0 0 0 0.632 0.0
